data_4065245
loop_
_publ_author_name
'Phillips, Andrew D.'
'Thommes, Katrin'
'Scopelliti, Rosario'
'Gandolfi, Claudio'
'Albrecht, Martin'
'Severin, Kay'
'Schreiber, Dominique F.'
'Dyson, Paul J.'

_publ_section_title
;
 Modulating the Steric, Electronic, and Catalytic Properties of Cp*
 Ruthenium Half-Sandwich Complexes with \b-Diketiminato Ligands
;
_journal_issue 22
_journal_name_full Organometallics
_journal_page_first 6119
_journal_paper_doi 10.1021/om2006479
_journal_volume 30
_journal_year 2011
_chemical_formula_moiety 'C31 H34 Cl F6 N2 Ru'
_chemical_formula_sum 'C31 H34 Cl F6 N2 Ru'
_chemical_formula_weight 685.12
_chemical_name_common Cp*RuCl(3,5-(CH3)2C6H3NC(CF3))2CH)
_chemical_name_systematic
; 
 ? 
;
_space_group_IT_number 14
_symmetry_cell_setting monoclinic
_symmetry_Int_Tables_number 14
_symmetry_space_group_name_Hall '-P 2ybc'
_symmetry_space_group_name_H-M 'P 1 21/c 1'
_atom_sites_solution_hydrogens geom
_atom_sites_solution_primary direct
_atom_sites_solution_secondary difmap
_audit_creation_method SHELXL-97
_cell_angle_alpha 90.00
_cell_angle_beta 110.430(5)
_cell_angle_gamma 90.00
_cell_formula_units_Z 4
_cell_length_a 12.6771(7)
_cell_length_b 8.2347(5)
_cell_length_c 30.471(2)
_cell_measurement_reflns_used 6886
_cell_measurement_temperature 103(2)
_cell_measurement_theta_max 27.3277
_cell_measurement_theta_min 2.8626
_cell_volume 2980.8(3)
_computing_cell_refinement
;
CrysAlisPro, Oxford Diffraction Ltd.,
Version 1.171.33.52 (release 06-11-2009 CrysAlis171 .NET)
(compiled Nov  6 2009,16:24:50)
;
_computing_data_collection
;
CrysAlisPro, Oxford Diffraction Ltd.,
Version 1.171.33.52 (release 06-11-2009 CrysAlis171 .NET)
(compiled Nov  6 2009,16:24:50)
;
_computing_data_reduction
;
CrysAlisPro, Oxford Diffraction Ltd.,
Version 1.171.33.52 (release 06-11-2009 CrysAlis171 .NET)
(compiled Nov  6 2009,16:24:50)
;
_computing_molecular_graphics 'ORTEP-3 for windows 2.02 (Farrugia, 2008)'
_computing_publication_material 'WinGX 1.80.05 (Farrugia, 2009)'
_computing_structure_refinement 'SHELXL-97 (Sheldrick G.M., 2008)'
_computing_structure_solution 'SHELXS-97 (Sheldrick G.M., 2008)'
_diffrn_ambient_temperature 103(2)
_diffrn_detector_area_resol_mean 8.2812
_diffrn_measured_fraction_theta_full 0.998
_diffrn_measured_fraction_theta_max 0.998
_diffrn_measurement_device_type 'Xcalibur, Sapphire2, large Be window'
_diffrn_measurement_method '\w and \p scans'
_diffrn_radiation_monochromator graphite
_diffrn_radiation_source 'Enhance (Mo) X-ray Source'
_diffrn_radiation_type MoK\a
_diffrn_radiation_wavelength 0.71073
_diffrn_reflns_av_R_equivalents 0.0833
_diffrn_reflns_av_sigmaI/netI 0.0832
_diffrn_reflns_limit_h_max 14
_diffrn_reflns_limit_h_min -15
_diffrn_reflns_limit_k_max 9
_diffrn_reflns_limit_k_min -9
_diffrn_reflns_limit_l_max 36
_diffrn_reflns_limit_l_min -36
_diffrn_reflns_number 21857
_diffrn_reflns_theta_full 25.00
_diffrn_reflns_theta_max 25.00
_diffrn_reflns_theta_min 2.86
_diffrn_standards_decay_% 0
_exptl_absorpt_coefficient_mu 0.677
_exptl_absorpt_correction_T_max 1.00000
_exptl_absorpt_correction_T_min 0.66549
_exptl_absorpt_correction_type multi-scan
_exptl_absorpt_process_details
;
CrysAlisPro, Oxford Diffraction Ltd.,
Version 1.171.33.41 
Empirical absorption correction using spherical harmonics,
 implemented in SCALE3 ABSPACK scaling algorithm.
;
_exptl_crystal_colour green
_exptl_crystal_density_diffrn 1.527
_exptl_crystal_density_method 'not measured'
_exptl_crystal_description needle
_exptl_crystal_F_000 1396
_exptl_crystal_size_max 0.378
_exptl_crystal_size_mid 0.168
_exptl_crystal_size_min 0.106
_refine_diff_density_max 1.324
_refine_diff_density_min -1.310
_refine_diff_density_rms 0.105
_refine_ls_extinction_method none
_refine_ls_goodness_of_fit_ref 0.942
_refine_ls_hydrogen_treatment constr
_refine_ls_matrix_type full
_refine_ls_number_parameters 379
_refine_ls_number_reflns 5224
_refine_ls_number_restraints 0
_refine_ls_restrained_S_all 0.942
_refine_ls_R_factor_all 0.0887
_refine_ls_R_factor_gt 0.0446
_refine_ls_shift/su_max 0.001
_refine_ls_shift/su_mean 0.000
_refine_ls_structure_factor_coef Fsqd
_refine_ls_weighting_details 'calc w=1/[\s^2^(Fo^2^)+(0.0563P)^2^+0.0000P] where P=(Fo^2^+2Fc^2^)/3'
_refine_ls_weighting_scheme calc
_refine_ls_wR_factor_gt 0.0960
_refine_ls_wR_factor_ref 0.1070
_reflns_number_gt 3260
_reflns_number_total 5224
_reflns_threshold_expression I>2/s(I)
_cod_data_source_file om2006479_si_001.cif
_cod_data_source_block adp445
_cod_database_code 4065245

loop_
_symmetry_equiv_pos_as_xyz
'x, y, z'
'-x, y+1/2, -z+1/2'
'-x, -y, -z'
'x, -y-1/2, z-1/2'

loop_
_atom_site_label
_atom_site_type_symbol
_atom_site_fract_x
_atom_site_fract_y
_atom_site_fract_z
_atom_site_U_iso_or_equiv
_atom_site_adp_type
_atom_site_occupancy
_atom_site_symmetry_multiplicity
_atom_site_calc_flag
_atom_site_refinement_flags
C1 C -0.1913(4) 0.1339(6) 0.83080(17) 0.0210(11) Uani 1 1 d .
C2 C -0.2222(4) 0.0557(6) 0.86470(19) 0.0271(13) Uani 1 1 d .
H2 H -0.1682 -0.0042 0.8889 0.033 Uiso 1 1 calc R
C3 C -0.3334(4) 0.0659(6) 0.8630(2) 0.0294(13) Uani 1 1 d .
C4 C -0.4105(4) 0.1506(7) 0.8268(2) 0.0315(14) Uani 1 1 d .
H4 H -0.4865 0.1559 0.8254 0.038 Uiso 1 1 calc R
C5 C -0.3804(4) 0.2286(6) 0.79230(19) 0.0297(12) Uani 1 1 d .
C6 C -0.2679(4) 0.2191(5) 0.79497(18) 0.0243(12) Uani 1 1 d .
H6 H -0.2448 0.2714 0.7721 0.029 Uiso 1 1 calc R
C7 C -0.3671(5) -0.0150(8) 0.9005(2) 0.0463(17) Uani 1 1 d .
H7A H -0.4260 0.0493 0.9064 0.069 Uiso 1 1 calc R
H7B H -0.3015 -0.0227 0.9294 0.069 Uiso 1 1 calc R
H7C H -0.3959 -0.1242 0.8902 0.069 Uiso 1 1 calc R
C8 C -0.4647(5) 0.3209(8) 0.7537(2) 0.0446(16) Uani 1 1 d .
H8A H -0.4780 0.2646 0.7239 0.067 Uiso 1 1 calc R
H8B H -0.4361 0.4304 0.7520 0.067 Uiso 1 1 calc R
H8C H -0.5355 0.3282 0.7598 0.067 Uiso 1 1 calc R
C9 C -0.0462(4) 0.0223(6) 0.80571(17) 0.0204(11) Uani 1 1 d .
C10 C -0.1366(4) -0.0670(6) 0.7663(2) 0.0297(13) Uani 1 1 d .
C11 C 0.0625(4) -0.0140(6) 0.80843(17) 0.0207(11) Uani 1 1 d .
H11 H 0.0698 -0.0941 0.7872 0.025 Uiso 1 1 calc R
C12 C 0.1625(4) 0.0530(6) 0.83859(17) 0.0171(11) Uani 1 1 d .
C13 C 0.2678(4) -0.0192(6) 0.8317(2) 0.0288(13) Uani 1 1 d .
C14 C 0.2818(4) 0.2330(6) 0.89520(17) 0.0204(11) Uani 1 1 d .
C15 C 0.3300(4) 0.3408(6) 0.87309(18) 0.0235(12) Uani 1 1 d .
H15 H 0.2905 0.3720 0.8416 0.028 Uiso 1 1 calc R
C16 C 0.4375(4) 0.4045(6) 0.89707(19) 0.0250(12) Uani 1 1 d .
C17 C 0.4917(4) 0.3582(6) 0.9424(2) 0.0280(13) Uani 1 1 d .
H17 H 0.5646 0.4005 0.9587 0.034 Uiso 1 1 calc R
C18 C 0.4437(4) 0.2504(7) 0.96581(17) 0.0249(10) Uani 1 1 d .
C19 C 0.3364(4) 0.1908(6) 0.94142(18) 0.0225(12) Uani 1 1 d .
H19 H 0.3006 0.1208 0.9567 0.027 Uiso 1 1 calc R
C20 C 0.4886(5) 0.5228(6) 0.8725(2) 0.0358(14) Uani 1 1 d .
H20A H 0.4476 0.6259 0.8679 0.054 Uiso 1 1 calc R
H20B H 0.4839 0.4782 0.8421 0.054 Uiso 1 1 calc R
H20C H 0.5677 0.5412 0.8917 0.054 Uiso 1 1 calc R
C21 C 0.5044(5) 0.2076(6) 1.01646(19) 0.0362(15) Uani 1 1 d .
H21A H 0.5095 0.3040 1.0360 0.054 Uiso 1 1 calc R
H21B H 0.5803 0.1688 1.0205 0.054 Uiso 1 1 calc R
H21C H 0.4629 0.1220 1.0259 0.054 Uiso 1 1 calc R
C22 C 0.0167(4) 0.5076(5) 0.88983(18) 0.0202(11) Uani 1 1 d .
C23 C 0.1163(4) 0.4756(6) 0.92870(19) 0.0254(12) Uani 1 1 d .
C24 C 0.0891(4) 0.3689(6) 0.95960(18) 0.0282(13) Uani 1 1 d .
C25 C -0.0335(4) 0.3472(6) 0.94113(18) 0.0231(12) Uani 1 1 d .
C26 C -0.0758(4) 0.4390(6) 0.90001(18) 0.0245(12) Uani 1 1 d .
C27 C 0.0084(5) 0.6179(7) 0.8505(2) 0.0415(15) Uani 1 1 d .
H27A H 0.0027 0.7304 0.8600 0.062 Uiso 1 1 calc R
H27B H -0.0587 0.5905 0.8235 0.062 Uiso 1 1 calc R
H27C H 0.0756 0.6061 0.8419 0.062 Uiso 1 1 calc R
C28 C 0.2259(5) 0.5599(7) 0.9382(2) 0.0442(17) Uani 1 1 d .
H28A H 0.2394 0.5758 0.9087 0.066 Uiso 1 1 calc R
H28B H 0.2865 0.4938 0.9595 0.066 Uiso 1 1 calc R
H28C H 0.2239 0.6656 0.9527 0.066 Uiso 1 1 calc R
C29 C 0.1655(5) 0.3079(8) 1.0060(2) 0.0513(18) Uani 1 1 d .
H29A H 0.2439 0.3279 1.0090 0.077 Uiso 1 1 calc R
H29B H 0.1538 0.1910 1.0083 0.077 Uiso 1 1 calc R
H29C H 0.1489 0.3647 1.0311 0.077 Uiso 1 1 calc R
C30 C -0.0966(5) 0.2585(7) 0.96699(19) 0.0391(14) Uani 1 1 d .
H30A H -0.0889 0.3167 0.9960 0.059 Uiso 1 1 calc R
H30B H -0.0660 0.1486 0.9745 0.059 Uiso 1 1 calc R
H30C H -0.1764 0.2521 0.9474 0.059 Uiso 1 1 calc R
C31 C -0.1973(4) 0.4803(7) 0.8739(2) 0.0340(14) Uani 1 1 d .
H31A H -0.2456 0.3955 0.8793 0.051 Uiso 1 1 calc R
H31B H -0.2101 0.4875 0.8403 0.051 Uiso 1 1 calc R
H31C H -0.2152 0.5848 0.8850 0.051 Uiso 1 1 calc R
Cl1 Cl 0.06897(11) -0.01337(15) 0.93245(5) 0.0268(3) Uani 1 1 d .
F1 F -0.1939(3) 0.0346(4) 0.73173(11) 0.0433(9) Uani 1 1 d .
F2 F -0.2139(2) -0.1423(4) 0.78057(11) 0.0391(8) Uani 1 1 d .
F3 F -0.0956(2) -0.1831(4) 0.74647(11) 0.0364(8) Uani 1 1 d .
F4 F 0.2471(2) -0.1634(4) 0.81051(12) 0.0388(8) Uani 1 1 d .
F5 F 0.3522(3) -0.0449(4) 0.87167(12) 0.0464(9) Uani 1 1 d .
F6 F 0.3065(3) 0.0758(4) 0.80521(13) 0.0498(10) Uani 1 1 d .
N1 N -0.0726(3) 0.1210(5) 0.83491(14) 0.0188(9) Uani 1 1 d .
N2 N 0.1713(3) 0.1658(5) 0.86994(14) 0.0190(9) Uani 1 1 d .
Ru1 Ru 0.04012(3) 0.24309(5) 0.890382(13) 0.01765(12) Uani 1 1 d .

loop_
_atom_site_aniso_label
_atom_site_aniso_U_11
_atom_site_aniso_U_22
_atom_site_aniso_U_33
_atom_site_aniso_U_23
_atom_site_aniso_U_13
_atom_site_aniso_U_12
C1 0.013(2) 0.028(3) 0.027(3) -0.004(2) 0.013(2) -0.004(2)
C2 0.017(3) 0.037(3) 0.031(3) 0.000(3) 0.013(2) -0.001(2)
C3 0.021(3) 0.034(3) 0.041(3) -0.001(3) 0.020(3) -0.004(2)
C4 0.014(3) 0.038(3) 0.045(4) -0.004(3) 0.013(3) -0.001(2)
C5 0.020(3) 0.035(3) 0.033(3) 0.001(3) 0.008(2) 0.001(3)
C6 0.026(3) 0.025(3) 0.025(3) -0.001(2) 0.011(2) 0.001(2)
C7 0.029(3) 0.057(4) 0.066(5) 0.024(4) 0.034(3) 0.004(3)
C8 0.026(3) 0.061(4) 0.046(4) 0.003(3) 0.011(3) 0.010(3)
C9 0.024(3) 0.021(3) 0.019(3) -0.001(2) 0.011(2) 0.000(2)
C10 0.028(3) 0.028(3) 0.035(3) -0.003(3) 0.015(3) 0.000(2)
C11 0.020(3) 0.026(3) 0.021(3) -0.005(2) 0.013(2) 0.000(2)
C12 0.017(3) 0.021(3) 0.022(3) 0.006(2) 0.017(2) 0.003(2)
C13 0.023(3) 0.033(3) 0.034(3) -0.004(3) 0.016(3) 0.002(2)
C14 0.015(2) 0.022(3) 0.028(3) 0.000(3) 0.011(2) 0.001(2)
C15 0.026(3) 0.022(3) 0.025(3) 0.000(2) 0.012(2) 0.001(2)
C16 0.017(3) 0.028(3) 0.036(3) -0.003(3) 0.016(2) -0.002(2)
C17 0.014(3) 0.030(3) 0.041(4) -0.005(3) 0.011(3) 0.000(2)
C18 0.021(2) 0.026(2) 0.026(3) -0.006(3) 0.007(2) 0.000(3)
C19 0.024(3) 0.024(3) 0.025(3) -0.001(2) 0.016(2) 0.000(2)
C20 0.035(3) 0.033(3) 0.047(4) -0.005(3) 0.023(3) -0.014(3)
C21 0.034(3) 0.036(3) 0.030(3) -0.002(3) 0.001(3) -0.001(2)
C22 0.028(3) 0.014(2) 0.025(3) 0.002(2) 0.016(2) 0.003(2)
C23 0.023(3) 0.019(3) 0.036(3) -0.010(2) 0.013(3) -0.005(2)
C24 0.033(3) 0.035(3) 0.016(3) -0.004(2) 0.007(2) 0.006(3)
C25 0.026(3) 0.022(3) 0.027(3) -0.005(2) 0.016(2) 0.005(2)
C26 0.023(3) 0.028(3) 0.027(3) -0.003(2) 0.015(2) 0.004(2)
C27 0.055(4) 0.037(3) 0.039(4) 0.004(3) 0.025(3) 0.002(3)
C28 0.031(3) 0.036(3) 0.070(5) -0.023(3) 0.022(3) -0.005(3)
C29 0.062(4) 0.063(4) 0.018(3) -0.009(3) 0.002(3) 0.025(3)
C30 0.059(4) 0.044(3) 0.034(3) -0.005(3) 0.041(3) -0.001(3)
C31 0.021(3) 0.039(3) 0.043(4) -0.006(3) 0.011(3) 0.009(3)
Cl1 0.0295(7) 0.0288(7) 0.0271(7) 0.0042(6) 0.0162(6) 0.0030(6)
F1 0.046(2) 0.051(2) 0.0233(18) -0.0075(16) -0.0009(16) 0.0110(17)
F2 0.0246(17) 0.0421(19) 0.052(2) -0.0159(17) 0.0146(16) -0.0139(15)
F3 0.0257(17) 0.0430(17) 0.040(2) -0.0215(15) 0.0114(15) 0.0005(14)
F4 0.0265(17) 0.0427(18) 0.052(2) -0.0218(17) 0.0191(16) 0.0010(15)
F5 0.0261(18) 0.060(2) 0.047(2) -0.0181(18) 0.0049(16) 0.0196(16)
F6 0.042(2) 0.059(2) 0.070(3) -0.009(2) 0.047(2) -0.0080(17)
N1 0.012(2) 0.029(2) 0.017(2) -0.0004(19) 0.0071(18) 0.0009(17)
N2 0.016(2) 0.023(2) 0.021(2) 0.0000(19) 0.0101(19) -0.0011(17)
Ru1 0.01535(18) 0.0244(2) 0.01683(19) -0.0012(2) 0.01014(14) 0.0001(2)

loop_
_atom_type_symbol
_atom_type_description
_atom_type_scat_dispersion_real
_atom_type_scat_dispersion_imag
_atom_type_scat_source
C C 0.0033 0.0016 'International Tables Vol C Tables 4.2.6.8 and 6.1.1.4'
H H 0.0000 0.0000 'International Tables Vol C Tables 4.2.6.8 and 6.1.1.4'
Cl Cl 0.1484 0.1585 'International Tables Vol C Tables 4.2.6.8 and 6.1.1.4'
F F 0.0171 0.0103 'International Tables Vol C Tables 4.2.6.8 and 6.1.1.4'
N N 0.0061 0.0033 'International Tables Vol C Tables 4.2.6.8 and 6.1.1.4'
Ru Ru -1.2594 0.8363 'International Tables Vol C Tables 4.2.6.8 and 6.1.1.4'

loop_
_geom_angle_atom_site_label_1
_geom_angle_atom_site_label_2
_geom_angle_atom_site_label_3
_geom_angle
C6 C1 C2 121.7(4)
C6 C1 N1 121.6(4)
C2 C1 N1 116.8(4)
C1 C2 C3 119.3(5)
C1 C2 H2 120.4
C3 C2 H2 120.4
C4 C3 C2 119.0(5)
C4 C3 C7 121.3(5)
C2 C3 C7 119.7(5)
C3 C4 C5 122.1(5)
C3 C4 H4 118.9
C5 C4 H4 118.9
C4 C5 C6 118.1(5)
C4 C5 C8 121.3(5)
C6 C5 C8 120.6(5)
C1 C6 C5 119.8(5)
C1 C6 H6 120.1
C5 C6 H6 120.1
C3 C7 H7A 109.5
C3 C7 H7B 109.5
H7A C7 H7B 109.5
C3 C7 H7C 109.5
H7A C7 H7C 109.5
H7B C7 H7C 109.5
C5 C8 H8A 109.5
C5 C8 H8B 109.5
H8A C8 H8B 109.5
C5 C8 H8C 109.5
H8A C8 H8C 109.5
H8B C8 H8C 109.5
N1 C9 C11 124.7(5)
N1 C9 C10 121.7(4)
C11 C9 C10 113.6(4)
F3 C10 F1 106.4(4)
F3 C10 F2 105.0(4)
F1 C10 F2 106.5(4)
F3 C10 C9 113.5(4)
F1 C10 C9 111.6(4)
F2 C10 C9 113.3(4)
C9 C11 C12 127.7(5)
C9 C11 H11 116.2
C12 C11 H11 116.2
N2 C12 C11 126.0(4)
N2 C12 C13 121.0(4)
C11 C12 C13 112.9(4)
F5 C13 F4 105.2(4)
F5 C13 F6 107.4(4)
F4 C13 F6 106.3(4)
F5 C13 C12 113.3(4)
F4 C13 C12 112.1(4)
F6 C13 C12 112.1(4)
C19 C14 C15 120.7(5)
C19 C14 N2 119.5(4)
C15 C14 N2 119.8(4)
C14 C15 C16 120.1(5)
C14 C15 H15 120.0
C16 C15 H15 120.0
C17 C16 C15 118.5(5)
C17 C16 C20 122.1(5)
C15 C16 C20 119.4(5)
C16 C17 C18 122.5(5)
C16 C17 H17 118.8
C18 C17 H17 118.8
C19 C18 C17 117.9(5)
C19 C18 C21 121.3(5)
C17 C18 C21 120.8(4)
C14 C19 C18 120.3(5)
C14 C19 H19 119.9
C18 C19 H19 119.9
C16 C20 H20A 109.5
C16 C20 H20B 109.5
H20A C20 H20B 109.5
C16 C20 H20C 109.5
H20A C20 H20C 109.5
H20B C20 H20C 109.5
C18 C21 H21A 109.5
C18 C21 H21B 109.5
H21A C21 H21B 109.5
C18 C21 H21C 109.5
H21A C21 H21C 109.5
H21B C21 H21C 109.5
C23 C22 C26 107.7(4)
C23 C22 C27 125.5(5)
C26 C22 C27 125.9(5)
C23 C22 Ru1 74.5(3)
C26 C22 Ru1 74.1(3)
C27 C22 Ru1 125.9(4)
C24 C23 C22 108.5(4)
C24 C23 C28 126.0(5)
C22 C23 C28 125.0(5)
C24 C23 Ru1 70.2(3)
C22 C23 Ru1 68.5(3)
C28 C23 Ru1 133.9(4)
C23 C24 C25 106.9(4)
C23 C24 C29 127.6(5)
C25 C24 C29 124.9(5)
C23 C24 Ru1 73.3(3)
C25 C24 Ru1 70.9(3)
C29 C24 Ru1 127.7(4)
C26 C25 C24 107.5(4)
C26 C25 C30 128.8(5)
C24 C25 C30 123.2(5)
C26 C25 Ru1 73.2(3)
C24 C25 Ru1 70.7(3)
C30 C25 Ru1 127.3(3)
C25 C26 C22 108.7(4)
C25 C26 C31 126.7(5)
C22 C26 C31 124.1(5)
C25 C26 Ru1 70.7(3)
C22 C26 Ru1 68.6(3)
C31 C26 Ru1 132.9(4)
C22 C27 H27A 109.5
C22 C27 H27B 109.5
H27A C27 H27B 109.5
C22 C27 H27C 109.5
H27A C27 H27C 109.5
H27B C27 H27C 109.5
C23 C28 H28A 109.5
C23 C28 H28B 109.5
H28A C28 H28B 109.5
C23 C28 H28C 109.5
H28A C28 H28C 109.5
H28B C28 H28C 109.5
C24 C29 H29A 109.5
C24 C29 H29B 109.5
H29A C29 H29B 109.5
C24 C29 H29C 109.5
H29A C29 H29C 109.5
H29B C29 H29C 109.5
C25 C30 H30A 109.5
C25 C30 H30B 109.5
H30A C30 H30B 109.5
C25 C30 H30C 109.5
H30A C30 H30C 109.5
H30B C30 H30C 109.5
C26 C31 H31A 109.5
C26 C31 H31B 109.5
H31A C31 H31B 109.5
C26 C31 H31C 109.5
H31A C31 H31C 109.5
H31B C31 H31C 109.5
C9 N1 C1 118.4(4)
C9 N1 Ru1 125.7(3)
C1 N1 Ru1 115.6(3)
C12 N2 C14 118.5(4)
C12 N2 Ru1 124.4(3)
C14 N2 Ru1 116.8(3)
N1 Ru1 N2 90.17(15)
N1 Ru1 C22 115.17(17)
N2 Ru1 C22 115.04(16)
N1 Ru1 C24 152.58(17)
N2 Ru1 C24 116.03(18)
C22 Ru1 C24 62.62(19)
N1 Ru1 C25 114.71(17)
N2 Ru1 C25 154.03(17)
C22 Ru1 C25 62.45(18)
C24 Ru1 C25 38.33(18)
N1 Ru1 C26 99.11(17)
N2 Ru1 C26 151.95(17)
C22 Ru1 C26 37.31(17)
C24 Ru1 C26 61.82(18)
C25 Ru1 C26 36.18(18)
N1 Ru1 C23 151.96(17)
N2 Ru1 C23 99.88(17)
C22 Ru1 C23 37.03(18)
C24 Ru1 C23 36.58(18)
C25 Ru1 C23 61.80(18)
C26 Ru1 C23 60.89(18)
N1 Ru1 Cl1 86.69(11)
N2 Ru1 Cl1 84.41(11)
C22 Ru1 Cl1 149.33(13)
C24 Ru1 Cl1 87.93(14)
C25 Ru1 Cl1 89.47(13)
C26 Ru1 Cl1 122.30(14)
C23 Ru1 Cl1 120.12(14)

loop_
_geom_bond_atom_site_label_1
_geom_bond_atom_site_label_2
_geom_bond_distance
C1 C6 1.374(7)
C1 C2 1.384(7)
C1 N1 1.470(5)
C2 C3 1.395(7)
C2 H2 0.9500
C3 C4 1.380(7)
C3 C7 1.510(7)
C4 C5 1.394(7)
C4 H4 0.9500
C5 C6 1.402(7)
C5 C8 1.492(7)
C6 H6 0.9500
C7 H7A 0.9800
C7 H7B 0.9800
C7 H7C 0.9800
C8 H8A 0.9800
C8 H8B 0.9800
C8 H8C 0.9800
C9 N1 1.331(6)
C9 C11 1.384(6)
C9 C10 1.528(7)
C10 F3 1.330(6)
C10 F1 1.343(6)
C10 F2 1.353(6)
C11 C12 1.394(7)
C11 H11 0.9500
C12 N2 1.309(6)
C12 C13 1.541(6)
C13 F5 1.328(6)
C13 F4 1.333(6)
C13 F6 1.335(6)
C14 C19 1.379(7)
C14 C15 1.380(7)
C14 N2 1.453(6)
C15 C16 1.403(7)
C15 H15 0.9500
C16 C17 1.364(7)
C16 C20 1.506(7)
C17 C18 1.404(7)
C17 H17 0.9500
C18 C19 1.392(7)
C18 C21 1.506(7)
C19 H19 0.9500
C20 H20A 0.9800
C20 H20B 0.9800
C20 H20C 0.9800
C21 H21A 0.9800
C21 H21B 0.9800
C21 H21C 0.9800
C22 C23 1.422(7)
C22 C26 1.430(6)
C22 C27 1.479(7)
C22 Ru1 2.197(4)
C23 C24 1.416(7)
C23 C28 1.488(7)
C23 Ru1 2.275(5)
C24 C25 1.468(7)
C24 C29 1.494(7)
C24 Ru1 2.234(5)
C25 C26 1.400(7)
C25 C30 1.495(7)
C25 Ru1 2.237(5)
C26 C31 1.505(7)
C26 Ru1 2.269(5)
C27 H27A 0.9800
C27 H27B 0.9800
C27 H27C 0.9800
C28 H28A 0.9800
C28 H28B 0.9800
C28 H28C 0.9800
C29 H29A 0.9800
C29 H29B 0.9800
C29 H29C 0.9800
C30 H30A 0.9800
C30 H30B 0.9800
C30 H30C 0.9800
C31 H31A 0.9800
C31 H31B 0.9800
C31 H31C 0.9800
Cl1 Ru1 2.4310(13)
N1 Ru1 2.055(4)
N2 Ru1 2.069(4)

loop_
_geom_torsion_atom_site_label_1
_geom_torsion_atom_site_label_2
_geom_torsion_atom_site_label_3
_geom_torsion_atom_site_label_4
_geom_torsion
C6 C1 C2 C3 -1.1(8)
N1 C1 C2 C3 179.0(4)
C1 C2 C3 C4 1.5(8)
C1 C2 C3 C7 -178.3(5)
C2 C3 C4 C5 -1.0(8)
C7 C3 C4 C5 178.8(5)
C3 C4 C5 C6 0.1(8)
C3 C4 C5 C8 -179.5(5)
C2 C1 C6 C5 0.2(7)
N1 C1 C6 C5 -179.9(4)
C4 C5 C6 C1 0.3(7)
C8 C5 C6 C1 179.9(5)
N1 C9 C10 F3 -167.7(4)
C11 C9 C10 F3 10.4(6)
N1 C9 C10 F1 72.1(6)
C11 C9 C10 F1 -109.8(5)
N1 C9 C10 F2 -48.1(6)
C11 C9 C10 F2 130.0(5)
N1 C9 C11 C12 -5.7(8)
C10 C9 C11 C12 176.3(5)
C9 C11 C12 N2 -0.9(8)
C9 C11 C12 C13 179.4(5)
N2 C12 C13 F5 40.7(6)
C11 C12 C13 F5 -139.5(5)
N2 C12 C13 F4 159.6(4)
C11 C12 C13 F4 -20.7(6)
N2 C12 C13 F6 -81.1(6)
C11 C12 C13 F6 98.7(5)
C19 C14 C15 C16 2.3(7)
N2 C14 C15 C16 -179.1(4)
C14 C15 C16 C17 -0.5(7)
C14 C15 C16 C20 -179.7(4)
C15 C16 C17 C18 -0.4(8)
C20 C16 C17 C18 178.8(5)
C16 C17 C18 C19 -0.5(8)
C16 C17 C18 C21 -177.5(5)
C15 C14 C19 C18 -3.2(7)
N2 C14 C19 C18 178.2(4)
C17 C18 C19 C14 2.3(7)
C21 C18 C19 C14 179.3(5)
C26 C22 C23 C24 8.3(5)
C27 C22 C23 C24 177.8(5)
Ru1 C22 C23 C24 -58.9(3)
C26 C22 C23 C28 -163.5(5)
C27 C22 C23 C28 6.0(8)
Ru1 C22 C23 C28 129.3(5)
C26 C22 C23 Ru1 67.2(3)
C27 C22 C23 Ru1 -123.3(5)
C22 C23 C24 C25 -5.5(5)
C28 C23 C24 C25 166.2(5)
Ru1 C23 C24 C25 -63.4(3)
C22 C23 C24 C29 -177.0(5)
C28 C23 C24 C29 -5.3(8)
Ru1 C23 C24 C29 125.1(5)
C22 C23 C24 Ru1 57.9(3)
C28 C23 C24 Ru1 -130.4(5)
C23 C24 C25 C26 0.6(6)
C29 C24 C25 C26 172.4(5)
Ru1 C24 C25 C26 -64.4(3)
C23 C24 C25 C30 -172.5(4)
C29 C24 C25 C30 -0.7(8)
Ru1 C24 C25 C30 122.6(5)
C23 C24 C25 Ru1 64.9(3)
C29 C24 C25 Ru1 -123.3(5)
C24 C25 C26 C22 4.5(6)
C30 C25 C26 C22 177.1(5)
Ru1 C25 C26 C22 -58.2(3)
C24 C25 C26 C31 -167.5(5)
C30 C25 C26 C31 5.0(9)
Ru1 C25 C26 C31 129.7(5)
C24 C25 C26 Ru1 62.8(3)
C30 C25 C26 Ru1 -124.7(5)
C23 C22 C26 C25 -8.0(5)
C27 C22 C26 C25 -177.4(5)
Ru1 C22 C26 C25 59.5(3)
C23 C22 C26 C31 164.3(5)
C27 C22 C26 C31 -5.1(8)
Ru1 C22 C26 C31 -128.2(5)
C23 C22 C26 Ru1 -67.5(3)
C27 C22 C26 Ru1 123.1(5)
C11 C9 N1 C1 -173.4(5)
C10 C9 N1 C1 4.5(7)
C11 C9 N1 Ru1 0.2(7)
C10 C9 N1 Ru1 178.1(3)
C6 C1 N1 C9 -74.9(6)
C2 C1 N1 C9 105.0(5)
C6 C1 N1 Ru1 110.8(4)
C2 C1 N1 Ru1 -69.3(5)
C11 C12 N2 C14 -173.9(4)
C13 C12 N2 C14 5.8(7)
C11 C12 N2 Ru1 11.4(7)
C13 C12 N2 Ru1 -168.9(3)
C19 C14 N2 C12 -106.4(5)
C15 C14 N2 C12 75.0(6)
C19 C14 N2 Ru1 68.6(5)
C15 C14 N2 Ru1 -110.0(4)
C9 N1 Ru1 N2 6.6(4)
C1 N1 Ru1 N2 -179.6(3)
C9 N1 Ru1 C22 124.6(4)
C1 N1 Ru1 C22 -61.7(4)
C9 N1 Ru1 C24 -156.8(4)
C1 N1 Ru1 C24 16.9(6)
C9 N1 Ru1 C25 -165.7(4)
C1 N1 Ru1 C25 8.1(4)
C9 N1 Ru1 C26 160.0(4)
C1 N1 Ru1 C26 -26.2(4)
C9 N1 Ru1 C23 118.3(5)
C1 N1 Ru1 C23 -67.9(5)
C9 N1 Ru1 Cl1 -77.8(4)
C1 N1 Ru1 Cl1 96.0(3)
C12 N2 Ru1 N1 -12.0(4)
C14 N2 Ru1 N1 173.2(3)
C12 N2 Ru1 C22 -130.1(4)
C14 N2 Ru1 C22 55.2(4)
C12 N2 Ru1 C24 159.6(4)
C14 N2 Ru1 C24 -15.2(4)
C12 N2 Ru1 C25 151.8(4)
C14 N2 Ru1 C25 -22.9(6)
C12 N2 Ru1 C26 -122.0(4)
C14 N2 Ru1 C26 63.2(5)
C12 N2 Ru1 C23 -165.7(4)
C14 N2 Ru1 C23 19.5(4)
C12 N2 Ru1 Cl1 74.6(4)
C14 N2 Ru1 Cl1 -100.1(3)
C23 C22 Ru1 N1 -175.1(3)
C26 C22 Ru1 N1 70.9(3)
C27 C22 Ru1 N1 -52.3(5)
C23 C22 Ru1 N2 -72.3(3)
C26 C22 Ru1 N2 173.7(3)
C27 C22 Ru1 N2 50.6(5)
C23 C22 Ru1 C24 35.4(3)
C26 C22 Ru1 C24 -78.6(3)
C27 C22 Ru1 C24 158.3(5)
C23 C22 Ru1 C25 78.8(3)
C26 C22 Ru1 C25 -35.2(3)
C27 C22 Ru1 C25 -158.3(5)
C23 C22 Ru1 C26 114.0(4)
C27 C22 Ru1 C26 -123.2(6)
C26 C22 Ru1 C23 -114.0(4)
C27 C22 Ru1 C23 122.8(6)
C23 C22 Ru1 Cl1 53.0(4)
C26 C22 Ru1 Cl1 -61.0(4)
C27 C22 Ru1 Cl1 175.8(3)
C23 C24 Ru1 N1 -128.2(4)
C25 C24 Ru1 N1 -13.0(5)
C29 C24 Ru1 N1 106.8(6)
C23 C24 Ru1 N2 70.3(3)
C25 C24 Ru1 N2 -174.5(3)
C29 C24 Ru1 N2 -54.7(6)
C23 C24 Ru1 C22 -35.8(3)
C25 C24 Ru1 C22 79.4(3)
C29 C24 Ru1 C22 -160.8(6)
C23 C24 Ru1 C25 -115.2(4)
C29 C24 Ru1 C25 119.9(7)
C23 C24 Ru1 C26 -78.2(3)
C25 C24 Ru1 C26 37.0(3)
C29 C24 Ru1 C26 156.8(6)
C25 C24 Ru1 C23 115.2(4)
C29 C24 Ru1 C23 -125.0(6)
C23 C24 Ru1 Cl1 153.0(3)
C25 C24 Ru1 Cl1 -91.8(3)
C29 C24 Ru1 Cl1 28.1(5)
C26 C25 Ru1 N1 -70.5(3)
C24 C25 Ru1 N1 173.4(3)
C30 C25 Ru1 N1 55.9(5)
C26 C25 Ru1 N2 127.4(4)
C24 C25 Ru1 N2 11.3(5)
C30 C25 Ru1 N2 -106.3(5)
C26 C25 Ru1 C22 36.3(3)
C24 C25 Ru1 C22 -79.8(3)
C30 C25 Ru1 C22 162.6(5)
C26 C25 Ru1 C24 116.1(4)
C30 C25 Ru1 C24 -117.5(6)
C24 C25 Ru1 C26 -116.1(4)
C30 C25 Ru1 C26 126.4(6)
C26 C25 Ru1 C23 78.3(3)
C24 C25 Ru1 C23 -37.7(3)
C30 C25 Ru1 C23 -155.3(5)
C26 C25 Ru1 Cl1 -156.6(3)
C24 C25 Ru1 Cl1 87.3(3)
C30 C25 Ru1 Cl1 -30.2(5)
C25 C26 Ru1 N1 119.9(3)
C22 C26 Ru1 N1 -120.0(3)
C31 C26 Ru1 N1 -2.8(5)
C25 C26 Ru1 N2 -132.2(4)
C22 C26 Ru1 N2 -12.1(5)
C31 C26 Ru1 N2 105.1(6)
C25 C26 Ru1 C22 -120.1(4)
C31 C26 Ru1 C22 117.3(6)
C25 C26 Ru1 C24 -39.2(3)
C22 C26 Ru1 C24 80.9(3)
C31 C26 Ru1 C24 -161.8(6)
C22 C26 Ru1 C25 120.1(4)
C31 C26 Ru1 C25 -122.6(7)
C25 C26 Ru1 C23 -81.1(3)
C22 C26 Ru1 C23 39.0(3)
C31 C26 Ru1 C23 156.3(6)
C25 C26 Ru1 Cl1 28.0(3)
C22 C26 Ru1 Cl1 148.1(2)
C31 C26 Ru1 Cl1 -94.6(5)
C24 C23 Ru1 N1 129.7(4)
C22 C23 Ru1 N1 9.4(5)
C28 C23 Ru1 N1 -109.0(6)
C24 C23 Ru1 N2 -120.8(3)
C22 C23 Ru1 N2 118.8(3)
C28 C23 Ru1 N2 0.4(6)
C24 C23 Ru1 C22 120.3(4)
C28 C23 Ru1 C22 -118.4(7)
C22 C23 Ru1 C24 -120.3(4)
C28 C23 Ru1 C24 121.3(7)
C24 C23 Ru1 C25 39.6(3)
C22 C23 Ru1 C25 -80.8(3)
C28 C23 Ru1 C25 160.8(6)
C24 C23 Ru1 C26 81.0(3)
C22 C23 Ru1 C26 -39.3(3)
C28 C23 Ru1 C26 -157.7(6)
C24 C23 Ru1 Cl1 -31.6(3)
C22 C23 Ru1 Cl1 -151.9(2)
C28 C23 Ru1 Cl1 89.7(6)
